data_2009645
loop_
_publ_author_name
'Kubo, K.'
'Mori, A.'
'Takeshita, H.'
'Tsuzuki, H.'

_publ_section_title
;
 5- and 7-dicyanomethylene-1,2-ethylenedithiocycloheptatrienes
;
_journal_issue 4
_journal_name_full 'Acta Crystallographica Section C'
_journal_page_first 603
_journal_page_last 606
_journal_paper_doi 10.1107/S0108270193009643
_journal_volume 50
_journal_year 1994
_chemical_formula_sum 'C12 H8 N2 S2'
_chemical_formula_weight 244.34
_symmetry_cell_setting monoclinic
_symmetry_space_group_name_Hall '-P 2ybc'
_symmetry_space_group_name_H-M 'P 1 21/c 1'
_atom_type_scat_source IntTabIV
_cell_angle_alpha 90
_cell_angle_beta 100.83(2)
_cell_angle_gamma 90
_cell_formula_units_Z 4
_cell_length_a 10.580(2)
_cell_length_b 13.625(2)
_cell_length_c 8.1190(10)
_cell_measurement_reflns_used 14
_cell_measurement_temperature 293
_cell_measurement_theta_max 18.40
_cell_measurement_theta_min 11.35
_cell_volume 1149.5(3)
_diffrn_measurement_device 'Enraf-Nonius CAD-4'
_diffrn_measurement_method \w-2\q
_diffrn_radiation_type CuK\a
_diffrn_radiation_wavelength 1.54184
_diffrn_reflns_av_R_equivalents 0.041
_diffrn_reflns_limit_h_max 12
_diffrn_reflns_limit_h_min -12
_diffrn_reflns_limit_k_max 16
_diffrn_reflns_limit_k_min 0
_diffrn_reflns_limit_l_max 9
_diffrn_reflns_limit_l_min 0
_diffrn_reflns_number 2102
_diffrn_reflns_theta_max 65
_diffrn_standards_decay_% 1.5
_diffrn_standards_interval_time 60
_diffrn_standards_number 2
_exptl_absorpt_coefficient_mu 3.90
_exptl_absorpt_correction_type none
_exptl_crystal_colour Violet
_exptl_crystal_density_diffrn 1.412
_exptl_crystal_description Prism
_exptl_crystal_size_max 0.30
_exptl_crystal_size_mid 0.30
_exptl_crystal_size_min 0.25
_refine_diff_density_max 0.480
_refine_diff_density_min -0.377
_refine_ls_extinction_coef 'g = 4.78E-6'
_refine_ls_extinction_method '|F~c~| = |F~o~|(1+gI~c~)'
_refine_ls_goodness_of_fit_obs 3.52
_refine_ls_hydrogen_treatment refxyz
_refine_ls_number_parameters 170
_refine_ls_number_reflns 1448
_refine_ls_R_factor_obs 0.068
_refine_ls_shift/esd_max 0.03
_refine_ls_structure_factor_coef F
_refine_ls_weighting_details 'w = 4(F~o~)^2^/[\s(F~o~)^2^]^2^'
_refine_ls_weighting_scheme calc
_refine_ls_wR_factor_obs 0.097
_reflns_number_observed 1609
_reflns_number_total 1804
_reflns_observed_criterion I~o~>3\s(I~o~)
_cod_data_source_file oh1032.cif
_cod_data_source_block oh1032_structure_2_of_2
_cod_depositor_comments
;
The following automatic conversions were performed:

'_refine_ls_weighting_scheme' value 'w = 4(F~o~)^2^/[\s(F~o~)^2^]^2^'
was changed to 'calc'. New tag '_refine_ls_weighting_details' was
created. The value of the new tag was set to 'w =
4(F~o~)^2^/[\s(F~o~)^2^]^2^'.

Automatic conversion script
Id: cif_fix_values 3143 2015-03-26 13:38:13Z robertas 
;
_cod_original_cell_volume 1149.6(3)
_cod_original_sg_symbol_H-M 'P 21/c'
_cod_database_code 2009645

loop_
_atom_site_label
_atom_site_fract_x
_atom_site_fract_y
_atom_site_fract_z
S(1) .43530(10) .49320(10) .20630(10)
S(2) .41480(10) .74268(9) .24550(10)
N(1) -.1931(4) .7769(3) -.3719(6)
N(2) -.1548(4) .4669(3) -.4472(5)
C(1) .1119(4) .5283(2) -.1191(5)
C(2) .2206(4) .5082(3) -.0084(5)
C(3) .3099(4) .5669(3) .0987(4)
C(4) .3023(4) .6685(3) .1163(4)
C(5) .2012(4) .7273(3) .0308(4)
C(6) .0928(4) .7094(2) -.0846(4)
C(7) .0464(3) .6197(2) -.1630(4)
C(8) -.0647(3) .6201(2) -.2860(4)
C(9) -.1361(4) .7072(3) -.3325(5)
C(10) -.1150(4) .5342(3) -.3749(5)
C(11) .5628(6) .5707(7) .2840(10)
C(12) .5337(6) .6597(7) .3609(8)
H1 .073(3) .475(2) -.171(4)
H2 .250(3) .434(2) .006(4)
H3 .219(3) .796(2) .069(3)
H4 .035(3) .764(2) -.115(3)
H5 .601(3) .590(3) .191(4)
H6 .636(3) .541(4) .380(3)
H7 .504(3) .641(3) .459(3)
H8 .623(3) .689(4) .382(3)

loop_
_geom_angle_atom_site_label_1
_geom_angle_atom_site_label_2
_geom_angle_atom_site_label_3
_geom_angle
_geom_angle_publ_flag
C(3) S(1) C(11) 107.2(3) yes
C(4) S(2) C(12) 106.0(3) yes
C(2) C(1) C(7) 130.7(3) yes
C(2) C(1) H1 114.(2) no
C(7) C(1) H1 115.(2) no
C(1) C(2) C(3) 133.4(3) yes
C(1) C(2) H2 117.(2) no
C(3) C(2) H2 109.(2) no
S(1) C(3) C(2) 109.8(3) yes
S(1) C(3) C(4) 124.6(3) yes
C(2) C(3) C(4) 125.6(3) yes
S(2) C(4) C(3) 126.0(3) yes
S(2) C(4) C(5) 109.5(3) yes
C(3) C(4) C(5) 124.5(3) yes
C(4) C(5) C(6) 134.4(3) yes
C(4) C(5) H3 108.(2) no
C(6) C(5) H3 118.(2) no
C(5) C(6) C(7) 129.7(3) yes
C(5) C(6) H4 117.(2) no
C(7) C(6) H4 114.(2) no
C(1) C(7) C(6) 121.6(3) yes
C(1) C(7) C(8) 119.0(3) yes
C(6) C(7) C(8) 119.5(3) yes
C(7) C(8) C(9) 122.0(3) yes
C(7) C(8) C(10) 123.0(3) yes
C(9) C(8) C(10) 115.0(3) yes
N(1) C(9) C(8) 179.1(5) yes
N(2) C(10) C(8) 179.1(4) yes
S(1) C(11) C(12) 117.4(5) yes
S(1) C(11) H5 107.6(6) no
S(1) C(11) H6 115.9(7) no
C(12) C(11) H5 105.4(8) no
C(12) C(11) H6 101.0(6) no
H5 C(11) H6 108.9(6) no
S(2) C(12) C(11) 119.3(5) yes
S(2) C(12) H7 107.1(5) no
S(2) C(12) H8 112.1(7) no
C(11) C(12) H7 106.3(8) no
C(11) C(12) H8 97.9(6) no
H7 C(12) H8 114.2(6) no

loop_
_geom_bond_atom_site_label_1
_geom_bond_atom_site_label_2
_geom_bond_distance
_geom_bond_publ_flag
S(1) C(3) 1.759(4) yes
S(1) C(11) 1.736(7) yes
S(2) C(4) 1.753(4) yes
S(2) C(12) 1.816(7) yes
N(1) C(9) 1.138(5) yes
N(2) C(10) 1.127(5) yes
C(1) C(2) 1.348(5) yes
C(1) C(7) 1.437(5) yes
C(1) H1 0.90(3) no
C(2) C(3) 1.406(5) yes
C(2) H2 1.06(3) no
C(3) C(4) 1.396(5) yes
C(4) C(5) 1.411(5) yes
C(5) C(6) 1.360(5) yes
C(5) H3 1.00(3) no
C(6) C(7) 1.422(5) yes
C(6) H4 0.97(3) no
C(7) C(8) 1.392(5) yes
C(8) C(9) 1.419(5) yes
C(8) C(10) 1.424(5) yes
C(11) C(12) 1.420(10) yes
C(11) H5 0.958(8) no
C(11) H6 1.073(7) no
C(12) H7 0.943(7) no
C(12) H8 1.013(7) no
